data_7701010
loop_
_publ_author_name
'Rathi, Pinki'
'Butcher, Ray'
'Sankar, Muniappan'

_publ_section_title
;
 Unsymmetrical nonplanar 'push-pull' \b-octasubstituted porphyrins: facile
 synthesis, structural, photophysical and electrochemical redox
 properties.
;
_journal_issue 40
_journal_name_full 'Dalton transactions (Cambridge, England : 2003)'
_journal_page_first 15002
_journal_page_last 15011
_journal_paper_doi 10.1039/c9dt02792k
_journal_volume 48
_journal_year 2019
_chemical_formula_moiety 'C56 H32 Br5 N5 O2, 2(C H4 O)'
_chemical_formula_sum 'C58 H40 Br5 N5 O4'
_chemical_formula_weight 1270.50
_space_group_crystal_system monoclinic
_space_group_IT_number 14
_space_group_name_Hall '-P 2ybc'
_space_group_name_H-M_alt 'P 1 21/c 1'
_symmetry_space_group_name_Hall '-P 2ybc'
_symmetry_space_group_name_H-M 'P 1 21/c 1'
_atom_sites_solution_hydrogens geom
_audit_creation_method SHELXL-2018/3
_audit_update_record
;
2019-06-09 deposited with the CCDC.    2019-09-03 downloaded from the CCDC.
;
_cell_angle_alpha 90
_cell_angle_beta 101.409(2)
_cell_angle_gamma 90
_cell_formula_units_Z 4
_cell_length_a 13.7272(4)
_cell_length_b 27.1133(10)
_cell_length_c 14.7309(5)
_cell_measurement_reflns_used 9964
_cell_measurement_temperature 296(2)
_cell_measurement_theta_max 27.90
_cell_measurement_theta_min 2.66
_cell_volume 5374.4(3)
_computing_cell_refinement 'Bruker SAINT (Apex 2)'
_computing_data_collection 'Bruker APEX2 (Apex 2)'
_computing_data_reduction 'Bruker SAINT (Apex 2)'
_computing_molecular_graphics 'Bruker SHELXTL (Sheldrick, 2008)'
_computing_publication_material 'Bruker SHELXTL (Sheldrick, 2008)'
_computing_structure_refinement 'SHELXL-2018/3 (Sheldrick, 2018)'
_computing_structure_solution 'SHELXS-97 (Sheldrick, 2008)'
_diffrn_ambient_temperature 296(2)
_diffrn_measured_fraction_theta_full 0.998
_diffrn_measured_fraction_theta_max 0.998
_diffrn_measurement_device_type 'Bruker APEX-II CCD'
_diffrn_measurement_method '\f and \w scans'
_diffrn_radiation_type MoK\a
_diffrn_radiation_wavelength 0.71073
_diffrn_reflns_av_R_equivalents 0.0680
_diffrn_reflns_av_unetI/netI 0.0579
_diffrn_reflns_Laue_measured_fraction_full 0.998
_diffrn_reflns_Laue_measured_fraction_max 0.998
_diffrn_reflns_limit_h_max 16
_diffrn_reflns_limit_h_min -16
_diffrn_reflns_limit_k_max 32
_diffrn_reflns_limit_k_min -32
_diffrn_reflns_limit_l_max 17
_diffrn_reflns_limit_l_min -17
_diffrn_reflns_number 72230
_diffrn_reflns_point_group_measured_fraction_full 0.998
_diffrn_reflns_point_group_measured_fraction_max 0.998
_diffrn_reflns_theta_full 25.242
_diffrn_reflns_theta_max 25.252
_diffrn_reflns_theta_min 2.920
_exptl_absorpt_coefficient_mu 3.790
_exptl_absorpt_correction_T_max 0.7457
_exptl_absorpt_correction_T_min 0.5248
_exptl_absorpt_correction_type multi-scan
_exptl_absorpt_process_details 'Sadabs (Sheldrick, 1996)'
_exptl_crystal_colour 'dark blue'
_exptl_crystal_density_diffrn 1.570
_exptl_crystal_description prism
_exptl_crystal_F_000 2520
_exptl_crystal_recrystallization_method 'Re-crystallisation from solvent: Dichloromethane and methanol'
_exptl_crystal_size_max 0.22
_exptl_crystal_size_mid 0.13
_exptl_crystal_size_min 0.07
_refine_diff_density_max 0.935
_refine_diff_density_min -0.924
_refine_diff_density_rms 0.092
_refine_ls_extinction_method none
_refine_ls_goodness_of_fit_ref 1.027
_refine_ls_hydrogen_treatment constr
_refine_ls_matrix_type full
_refine_ls_number_parameters 626
_refine_ls_number_reflns 9721
_refine_ls_number_restraints 204
_refine_ls_restrained_S_all 1.059
_refine_ls_R_factor_all 0.1082
_refine_ls_R_factor_gt 0.0571
_refine_ls_shift/su_max 0.005
_refine_ls_shift/su_mean 0.000
_refine_ls_structure_factor_coef Fsqd
_refine_ls_weighting_details 'w=1/[\s^2^(Fo^2^)+(0.0741P)^2^+11.2056P] where P=(Fo^2^+2Fc^2^)/3'
_refine_ls_weighting_scheme calc
_refine_ls_wR_factor_gt 0.1408
_refine_ls_wR_factor_ref 0.1638
_reflns_Friedel_coverage 0.000
_reflns_number_gt 5975
_reflns_number_total 9721
_reflns_threshold_expression 'I > 2\s(I)'
_cod_data_source_file c9dt02792k2.cif
_cod_data_source_block shelx
_cod_depositor_comments 'Adding full bibliography for 7701010.cif.'
_cod_database_code 7701010
_shelx_shelxl_version_number 2018/3
_shelx_space_group_comment
;
The symmetry employed for this shelxl refinement is uniquely defined
by the following loop, which should always be used as a source of
symmetry information in preference to the above space-group names.
They are only intended as comments.
;

loop_
_space_group_symop_operation_xyz
'x, y, z'
'-x, y+1/2, -z+1/2'
'-x, -y, -z'
'x, -y-1/2, z-1/2'

loop_
_atom_site_label
_atom_site_type_symbol
_atom_site_fract_x
_atom_site_fract_y
_atom_site_fract_z
_atom_site_U_iso_or_equiv
_atom_site_adp_type
_atom_site_occupancy
_atom_site_site_symmetry_order
_atom_site_calc_flag
_atom_site_refinement_flags_posn
_atom_site_refinement_flags_adp
_atom_site_refinement_flags_occupancy
_atom_site_disorder_assembly
_atom_site_disorder_group
Br1 Br 0.57794(5) 0.46825(3) 0.85227(5) 0.0575(2) Uani 1 1 d . . . . .
Br2 Br 0.81608(4) 0.46896(3) 0.89633(5) 0.0601(2) Uani 1 1 d . . . . .
Br3 Br 1.02392(16) 0.38428(8) 0.5582(2) 0.0914(10) Uani 0.532(4) 1 d . . P A 1
Br4 Br 1.0216(2) 0.25978(12) 0.5013(2) 0.0892(11) Uani 0.468(4) 1 d . . P A 2
N5 N 0.9982(12) 0.3740(7) 0.5689(17) 0.093(3) Uani 0.468(4) 1 d D U P A 2
O11 O 0.9551(9) 0.4075(5) 0.5211(10) 0.098(3) Uani 0.468(4) 1 d D U P A 2
O12 O 1.0871(9) 0.3695(6) 0.5823(12) 0.113(4) Uani 0.468(4) 1 d D U P A 2
N6 N 1.0009(11) 0.2647(8) 0.5213(13) 0.093(3) Uani 0.532(4) 1 d D U P A 1
O21 O 1.0881(8) 0.2750(5) 0.5307(9) 0.107(3) Uani 0.532(4) 1 d D U P A 1
O22 O 0.9613(7) 0.2416(4) 0.4509(8) 0.086(3) Uani 0.532(4) 1 d D U P A 1
Br5 Br 0.82608(5) 0.10534(3) 0.75569(6) 0.0686(3) Uani 1 1 d . . . . .
Br6 Br 0.58761(5) 0.09627(2) 0.70235(5) 0.0610(2) Uani 1 1 d . . . . .
N1 N 0.5439(3) 0.29714(16) 0.6296(3) 0.0367(11) Uani 1 1 d . . . . .
H1 H 0.594710 0.293430 0.673663 0.044 Uiso 1 1 calc R U . . .
C1 C 0.4990(3) 0.2590(2) 0.5752(4) 0.0320(13) Uani 1 1 d . . . . .
N2 N 0.6918(3) 0.37914(17) 0.6690(3) 0.0391(12) Uani 1 1 d . . . . .
H2N H 0.691072 0.357219 0.626725 0.047 Uiso 0.41(7) 1 calc R U P B 2
C2 C 0.4190(3) 0.2801(2) 0.5100(4) 0.0322(13) Uani 1 1 d . . . . .
N3 N 0.8380(3) 0.30056(16) 0.6741(3) 0.0393(12) Uani 1 1 d . . . . .
C3 C 0.4204(3) 0.3302(2) 0.5282(4) 0.0339(13) Uani 1 1 d . . . . .
N4 N 0.6928(3) 0.22207(16) 0.6085(3) 0.0313(10) Uani 1 1 d . . . . .
H4 H 0.689834 0.251358 0.585711 0.038 Uiso 0.59(7) 1 calc R U P B 1
C4 C 0.4994(3) 0.3410(2) 0.6061(4) 0.0337(13) Uani 1 1 d . . . . .
C5 C 0.5241(4) 0.3865(2) 0.6514(4) 0.0376(13) Uani 1 1 d . . . . .
C6 C 0.6167(4) 0.3992(2) 0.6961(4) 0.0363(13) Uani 1 1 d . . . . .
C7 C 0.6482(4) 0.4351(2) 0.7743(4) 0.0392(14) Uani 1 1 d . . . . .
C8 C 0.7425(4) 0.4351(2) 0.7902(4) 0.0418(15) Uani 1 1 d . . . . .
C9 C 0.7708(4) 0.4005(2) 0.7223(4) 0.0420(15) Uani 1 1 d . . . . .
C10 C 0.8599(4) 0.3890(2) 0.7090(5) 0.0451(15) Uani 1 1 d . . . . .
C11 C 0.8797(4) 0.3440(2) 0.6639(4) 0.0427(15) Uani 1 1 d . . . . .
C12 C 0.9530(4) 0.3362(2) 0.6092(5) 0.0558(18) Uani 1 1 d D . . . .
C13 C 0.9531(4) 0.2880(2) 0.5866(5) 0.0503(17) Uani 1 1 d D . . . .
C14 C 0.8810(4) 0.2653(2) 0.6295(4) 0.0392(14) Uani 1 1 d . . . . .
C15 C 0.8619(4) 0.2146(2) 0.6352(4) 0.0377(14) Uani 1 1 d . . . . .
C16 C 0.7741(4) 0.1968(2) 0.6426(4) 0.0358(13) Uani 1 1 d . . . . .
C17 C 0.7477(4) 0.1505(2) 0.6789(4) 0.0391(14) Uani 1 1 d . . . . .
C18 C 0.6528(4) 0.1483(2) 0.6607(4) 0.0388(14) Uani 1 1 d . . . . .
C19 C 0.6188(4) 0.19419(19) 0.6161(4) 0.0320(12) Uani 1 1 d . . . . .
C20 C 0.5260(3) 0.20959(19) 0.5829(4) 0.0316(12) Uani 1 1 d . . . . .
C21 C 0.3565(4) 0.2555(2) 0.4259(4) 0.0371(14) Uani 1 1 d . . . . .
C22 C 0.3885(5) 0.2433(2) 0.3424(5) 0.0580(18) Uani 1 1 d . . . . .
H22A H 0.453921 0.250728 0.339560 0.070 Uiso 1 1 calc R U . . .
C23 C 0.3295(7) 0.2206(3) 0.2627(5) 0.073(2) Uani 1 1 d . . . . .
H23A H 0.354720 0.213271 0.210146 0.088 Uiso 1 1 calc R U . . .
C24 C 0.2398(6) 0.2111(3) 0.2682(6) 0.078(2) Uani 1 1 d . . . . .
H24A H 0.196060 0.197212 0.218448 0.093 Uiso 1 1 calc R U . . .
C25 C 0.2086(5) 0.2220(3) 0.3512(7) 0.087(3) Uani 1 1 d . . . . .
H25A H 0.143707 0.213553 0.354309 0.105 Uiso 1 1 calc R U . . .
C26 C 0.2672(4) 0.2447(3) 0.4314(5) 0.065(2) Uani 1 1 d . . . . .
H26A H 0.241810 0.251310 0.484162 0.078 Uiso 1 1 calc R U . . .
C27 C 0.3683(2) 0.36780(14) 0.4609(3) 0.0425(13) Uani 1 1 d G U . . .
C28 C 0.2693(3) 0.37713(17) 0.4635(3) 0.0618(17) Uani 1 1 d G U . . .
H28A H 0.238929 0.360527 0.505651 0.074 Uiso 1 1 calc R U . . .
C29 C 0.2157(2) 0.41128(19) 0.4030(4) 0.088(2) Uani 1 1 d G U . . .
H29A H 0.149480 0.417528 0.404779 0.105 Uiso 1 1 calc R U . . .
C30 C 0.2611(3) 0.43610(17) 0.3400(3) 0.084(2) Uani 1 1 d G U . . .
H30A H 0.225227 0.458951 0.299564 0.100 Uiso 1 1 calc R U . . .
C31 C 0.3601(4) 0.42677(16) 0.3374(3) 0.0707(18) Uani 1 1 d G U . . .
H31A H 0.390425 0.443373 0.295220 0.085 Uiso 1 1 calc R U . . .
C32 C 0.4137(2) 0.39262(16) 0.3978(3) 0.0568(16) Uani 1 1 d G U . . .
H32A H 0.479876 0.386372 0.396091 0.068 Uiso 1 1 calc R U . . .
C33 C 0.4538(2) 0.42358(13) 0.6493(3) 0.0447(14) Uani 1 1 d G U . . .
C34 C 0.3712(3) 0.41241(14) 0.6870(3) 0.0644(17) Uani 1 1 d G U . . .
H34A H 0.366436 0.381810 0.714240 0.077 Uiso 1 1 calc R U . . .
C35 C 0.2959(3) 0.44698(19) 0.6838(4) 0.087(2) Uani 1 1 d G U . . .
H35A H 0.240654 0.439510 0.709055 0.105 Uiso 1 1 calc R U . . .
C36 C 0.3030(3) 0.49273(17) 0.6431(4) 0.094(2) Uani 1 1 d G U . . .
H36A H 0.252623 0.515855 0.640986 0.112 Uiso 1 1 calc R U . . .
C37 C 0.3856(4) 0.50390(13) 0.6054(3) 0.082(2) Uani 1 1 d G U . . .
H37A H 0.390374 0.534500 0.578101 0.098 Uiso 1 1 calc R U . . .
C38 C 0.4609(3) 0.46933(15) 0.6085(3) 0.0591(16) Uani 1 1 d G U . . .
H38A H 0.516158 0.476802 0.583285 0.071 Uiso 1 1 calc R U . . .
C39 C 0.9364(2) 0.42219(14) 0.7407(3) 0.0570(16) Uani 1 1 d G U . . .
C40 C 0.9357(3) 0.47114(16) 0.7125(3) 0.0738(19) Uani 1 1 d G U . . .
H40A H 0.882538 0.483204 0.669004 0.089 Uiso 1 1 calc R U . . .
C41 C 1.0143(4) 0.50207(13) 0.7494(4) 0.094(2) Uani 1 1 d G U . . .
H41A H 1.013837 0.534817 0.730550 0.113 Uiso 1 1 calc R U . . .
C42 C 1.0937(3) 0.48404(18) 0.8144(4) 0.102(2) Uani 1 1 d G U . . .
H42A H 1.146381 0.504730 0.839116 0.122 Uiso 1 1 calc R U . . .
C43 C 1.0945(3) 0.4351(2) 0.8426(3) 0.091(2) Uani 1 1 d G U . . .
H43A H 1.147627 0.423029 0.886136 0.109 Uiso 1 1 calc R U . . .
C44 C 1.0158(3) 0.40417(14) 0.8057(4) 0.0722(19) Uani 1 1 d G U . . .
H44A H 1.016328 0.371415 0.824591 0.087 Uiso 1 1 calc R U . . .
C45 C 0.9354(2) 0.17997(13) 0.6310(3) 0.0435(15) Uani 1 1 d G . . . .
C46 C 1.0221(3) 0.18567(15) 0.6973(3) 0.068(2) Uani 1 1 d G . . . .
H46A H 1.028848 0.212306 0.737788 0.082 Uiso 1 1 calc R U . . .
C47 C 1.0986(2) 0.15154(18) 0.7029(3) 0.091(3) Uani 1 1 d G . . . .
H47A H 1.156595 0.155354 0.747242 0.109 Uiso 1 1 calc R U . . .
C48 C 1.0885(3) 0.11173(15) 0.6423(4) 0.088(3) Uani 1 1 d G . . . .
H48A H 1.139700 0.088899 0.646127 0.106 Uiso 1 1 calc R U . . .
C49 C 1.0018(3) 0.10603(13) 0.5761(3) 0.066(2) Uani 1 1 d G . . . .
H49A H 0.995056 0.079395 0.535556 0.079 Uiso 1 1 calc R U . . .
C50 C 0.9253(2) 0.14016(15) 0.5704(3) 0.0490(16) Uani 1 1 d G . . . .
H50A H 0.867307 0.136346 0.526100 0.059 Uiso 1 1 calc R U . . .
C51 C 0.4562(2) 0.17122(12) 0.5546(3) 0.0386(14) Uani 1 1 d G . . . .
C52 C 0.4621(3) 0.13662(14) 0.4863(3) 0.0517(16) Uani 1 1 d G . . . .
H52A H 0.510928 0.139517 0.450923 0.062 Uiso 1 1 calc R U . . .
C53 C 0.3950(3) 0.09768(14) 0.4708(3) 0.069(2) Uani 1 1 d G . . . .
H53A H 0.398914 0.074529 0.425081 0.082 Uiso 1 1 calc R U . . .
C54 C 0.3220(3) 0.09335(14) 0.5236(4) 0.077(2) Uani 1 1 d G . . . .
H54A H 0.277100 0.067301 0.513285 0.093 Uiso 1 1 calc R U . . .
C55 C 0.3161(2) 0.12796(17) 0.5920(3) 0.084(3) Uani 1 1 d G . . . .
H55A H 0.267298 0.125059 0.627330 0.101 Uiso 1 1 calc R U . . .
C56 C 0.3832(3) 0.16689(16) 0.6075(3) 0.0578(18) Uani 1 1 d G . . . .
H56A H 0.379311 0.190047 0.653174 0.069 Uiso 1 1 calc R U . . .
O1S O 0.6754(3) 0.31404(17) 0.5043(3) 0.0639(13) Uani 1 1 d . U . . .
H1S H 0.721750 0.310588 0.548488 0.096 Uiso 1 1 calc R U . . .
C1S C 0.7108(8) 0.3289(4) 0.4296(6) 0.110(3) Uani 1 1 d . U . . .
H1S1 H 0.734530 0.362166 0.438692 0.165 Uiso 1 1 calc R U . . .
H1S2 H 0.658670 0.327326 0.375600 0.165 Uiso 1 1 calc R U . . .
H1S3 H 0.764401 0.307676 0.421346 0.165 Uiso 1 1 calc R U . . .
O2S O 0.6978(3) 0.28249(15) 0.7827(3) 0.0477(10) Uani 1 1 d . U . . .
H2S H 0.709383 0.252819 0.786938 0.072 Uiso 1 1 calc R U . . .
C2S C 0.7138(6) 0.3044(3) 0.8762(5) 0.077(2) Uani 1 1 d . U . . .
H2S1 H 0.782000 0.300155 0.906155 0.115 Uiso 1 1 calc R U . . .
H2S2 H 0.671585 0.288292 0.911805 0.115 Uiso 1 1 calc R U . . .
H2S3 H 0.698166 0.338900 0.871325 0.115 Uiso 1 1 calc R U . . .

loop_
_atom_site_aniso_label
_atom_site_aniso_U_11
_atom_site_aniso_U_22
_atom_site_aniso_U_33
_atom_site_aniso_U_23
_atom_site_aniso_U_13
_atom_site_aniso_U_12
Br1 0.0440(3) 0.0620(5) 0.0692(5) -0.0234(4) 0.0175(3) 0.0017(3)
Br2 0.0416(3) 0.0513(4) 0.0806(5) -0.0186(4) -0.0049(3) -0.0016(3)
Br3 0.0713(16) 0.0712(14) 0.150(2) -0.0034(12) 0.0663(15) -0.0248(10)
Br4 0.0778(19) 0.0771(16) 0.136(2) -0.0142(14) 0.0770(16) -0.0028(13)
N5 0.062(5) 0.085(6) 0.145(7) -0.012(5) 0.052(5) -0.017(5)
O11 0.085(7) 0.082(7) 0.139(9) 0.007(6) 0.052(6) -0.023(6)
O12 0.065(5) 0.104(8) 0.180(10) 0.006(7) 0.051(7) -0.027(6)
N6 0.062(5) 0.085(6) 0.145(7) -0.012(5) 0.052(5) -0.017(5)
O21 0.058(5) 0.112(8) 0.170(9) -0.038(7) 0.067(6) -0.019(5)
O22 0.058(5) 0.097(7) 0.117(7) -0.016(5) 0.054(5) -0.004(5)
Br5 0.0435(4) 0.0580(5) 0.1059(6) 0.0364(4) 0.0185(4) 0.0238(3)
Br6 0.0437(4) 0.0431(4) 0.0955(6) 0.0280(4) 0.0123(3) -0.0038(3)
N1 0.022(2) 0.030(3) 0.056(3) -0.001(2) 0.004(2) 0.0045(19)
C1 0.024(2) 0.031(3) 0.044(3) 0.001(3) 0.013(2) 0.002(2)
N2 0.025(2) 0.030(3) 0.062(3) -0.006(2) 0.009(2) -0.002(2)
C2 0.022(2) 0.032(3) 0.044(3) 0.005(3) 0.010(2) 0.003(2)
N3 0.023(2) 0.030(3) 0.069(3) -0.003(2) 0.017(2) -0.001(2)
C3 0.021(2) 0.038(3) 0.044(3) 0.001(3) 0.009(2) 0.003(2)
N4 0.022(2) 0.021(2) 0.052(3) 0.001(2) 0.011(2) 0.0045(18)
C4 0.022(2) 0.033(3) 0.048(4) 0.002(3) 0.012(2) 0.003(2)
C5 0.033(3) 0.031(3) 0.050(4) -0.003(3) 0.011(3) 0.001(2)
C6 0.027(3) 0.033(3) 0.050(4) 0.002(3) 0.009(3) 0.000(2)
C7 0.029(3) 0.032(3) 0.056(4) -0.002(3) 0.007(3) 0.005(2)
C8 0.032(3) 0.026(3) 0.063(4) -0.003(3) -0.002(3) 0.001(2)
C9 0.031(3) 0.036(4) 0.059(4) 0.003(3) 0.010(3) 0.002(3)
C10 0.030(3) 0.036(3) 0.070(4) 0.002(3) 0.013(3) -0.002(3)
C11 0.020(2) 0.035(3) 0.075(4) -0.008(3) 0.014(3) -0.003(2)
C12 0.036(3) 0.044(4) 0.095(5) 0.001(4) 0.032(3) -0.005(3)
C13 0.025(3) 0.047(4) 0.085(5) -0.006(4) 0.027(3) 0.000(3)
C14 0.026(3) 0.034(3) 0.058(4) -0.003(3) 0.011(3) 0.000(2)
C15 0.023(3) 0.037(3) 0.054(4) -0.005(3) 0.010(2) 0.006(2)
C16 0.029(3) 0.034(3) 0.045(4) 0.001(3) 0.007(2) 0.007(2)
C17 0.032(3) 0.030(3) 0.056(4) 0.011(3) 0.009(3) 0.010(2)
C18 0.029(3) 0.033(3) 0.056(4) 0.010(3) 0.013(3) 0.003(2)
C19 0.027(3) 0.028(3) 0.042(3) 0.003(3) 0.010(2) 0.002(2)
C20 0.021(2) 0.032(3) 0.042(3) 0.000(3) 0.007(2) 0.000(2)
C21 0.027(3) 0.031(3) 0.051(4) -0.003(3) 0.004(3) 0.004(2)
C22 0.067(4) 0.052(4) 0.058(5) -0.005(4) 0.019(4) -0.015(3)
C23 0.098(6) 0.073(6) 0.050(5) -0.007(4) 0.019(4) -0.003(5)
C24 0.070(5) 0.071(6) 0.078(6) -0.010(5) -0.022(5) 0.001(4)
C25 0.037(4) 0.100(7) 0.116(8) -0.034(6) -0.007(4) -0.006(4)
C26 0.034(3) 0.079(5) 0.081(5) -0.028(4) 0.008(3) 0.003(3)
C27 0.033(3) 0.038(3) 0.053(3) -0.008(3) 0.001(2) 0.007(2)
C28 0.035(3) 0.066(4) 0.084(4) 0.012(3) 0.010(3) 0.013(3)
C29 0.069(4) 0.083(5) 0.103(5) 0.026(4) -0.002(4) 0.030(4)
C30 0.087(4) 0.065(4) 0.087(5) 0.010(4) -0.014(4) 0.033(4)
C31 0.087(4) 0.050(4) 0.072(4) 0.012(3) 0.010(4) -0.005(3)
C32 0.059(3) 0.049(4) 0.062(4) 0.011(3) 0.009(3) -0.005(3)
C33 0.029(2) 0.041(3) 0.064(4) -0.012(3) 0.007(3) 0.002(2)
C34 0.036(3) 0.063(4) 0.096(5) -0.022(3) 0.019(3) 0.005(3)
C35 0.045(3) 0.085(4) 0.132(6) -0.042(4) 0.017(4) 0.018(3)
C36 0.059(4) 0.081(4) 0.132(6) -0.037(4) -0.002(4) 0.027(4)
C37 0.080(4) 0.051(4) 0.102(5) -0.020(4) -0.009(4) 0.024(3)
C38 0.054(3) 0.041(3) 0.078(4) -0.011(3) 0.003(3) 0.014(3)
C39 0.029(3) 0.039(3) 0.107(5) -0.008(3) 0.020(3) -0.005(2)
C40 0.042(3) 0.042(3) 0.140(5) -0.006(4) 0.025(3) -0.009(3)
C41 0.064(4) 0.060(4) 0.162(6) -0.013(4) 0.031(4) -0.029(3)
C42 0.059(4) 0.090(5) 0.153(6) -0.023(5) 0.016(4) -0.033(4)
C43 0.040(3) 0.099(5) 0.129(6) -0.018(5) 0.008(4) -0.018(4)
C44 0.036(3) 0.068(4) 0.111(5) -0.007(4) 0.012(3) -0.011(3)
C45 0.020(3) 0.041(4) 0.071(4) -0.005(3) 0.011(3) 0.000(2)
C46 0.037(3) 0.049(4) 0.114(6) -0.019(4) 0.002(4) 0.001(3)
C47 0.029(3) 0.078(6) 0.156(8) -0.022(6) -0.002(4) 0.011(4)
C48 0.034(4) 0.062(5) 0.169(9) -0.018(6) 0.021(5) -0.003(3)
C49 0.055(4) 0.039(4) 0.113(6) -0.012(4) 0.038(4) 0.010(3)
C50 0.027(3) 0.042(4) 0.079(5) -0.008(3) 0.014(3) 0.005(3)
C51 0.022(3) 0.037(3) 0.055(4) 0.007(3) 0.006(3) 0.002(2)
C52 0.049(4) 0.037(4) 0.071(5) -0.009(3) 0.015(3) -0.014(3)
C53 0.071(5) 0.045(4) 0.081(5) -0.007(4) -0.006(4) -0.009(4)
C54 0.050(4) 0.065(5) 0.109(7) 0.013(5) -0.002(4) -0.022(4)
C55 0.041(4) 0.081(6) 0.132(8) 0.011(6) 0.021(4) -0.014(4)
C56 0.041(3) 0.053(4) 0.082(5) -0.003(4) 0.021(3) -0.006(3)
O1S 0.075(3) 0.057(3) 0.064(3) 0.005(2) 0.023(2) -0.004(2)
C1S 0.164(9) 0.090(7) 0.089(6) 0.015(5) 0.058(6) 0.001(6)
O2S 0.037(2) 0.050(3) 0.056(3) 0.000(2) 0.0068(19) 0.001(2)
C2S 0.089(5) 0.080(6) 0.062(5) -0.006(4) 0.018(4) -0.003(4)

loop_
_atom_type_symbol
_atom_type_description
_atom_type_scat_dispersion_real
_atom_type_scat_dispersion_imag
_atom_type_scat_source
C C 0.0033 0.0016 'International Tables Vol C Tables 4.2.6.8 and 6.1.1.4'
H H 0.0000 0.0000 'International Tables Vol C Tables 4.2.6.8 and 6.1.1.4'
N N 0.0061 0.0033 'International Tables Vol C Tables 4.2.6.8 and 6.1.1.4'
O O 0.0106 0.0060 'International Tables Vol C Tables 4.2.6.8 and 6.1.1.4'
Br Br -0.2901 2.4595 'International Tables Vol C Tables 4.2.6.8 and 6.1.1.4'

loop_
_geom_angle_atom_site_label_1
_geom_angle_atom_site_label_2
_geom_angle_atom_site_label_3
_geom_angle
O12 N5 O11 121.8(15)
O12 N5 C12 112.3(13)
O11 N5 C12 125.8(14)
O21 N6 O22 118.2(13)
O21 N6 C13 113.6(12)
O22 N6 C13 127.4(12)
C4 N1 C1 112.6(4)
C4 N1 H1 123.7
C1 N1 H1 123.7
N1 C1 C20 126.6(5)
N1 C1 C2 106.7(5)
C20 C1 C2 126.7(5)
C6 N2 C9 103.8(5)
C6 N2 H2N 128.1
C9 N2 H2N 128.1
C3 C2 C1 106.4(5)
C3 C2 C21 125.1(5)
C1 C2 C21 127.6(5)
C11 N3 C14 109.2(4)
C2 C3 C4 109.5(5)
C2 C3 C27 123.5(5)
C4 C3 C27 124.8(5)
C19 N4 C16 106.5(5)
C19 N4 H4 126.7
C16 N4 H4 126.7
N1 C4 C5 126.5(5)
N1 C4 C3 104.7(5)
C5 C4 C3 128.8(5)
C6 C5 C33 114.0(5)
C6 C5 C4 124.6(5)
C33 C5 C4 121.4(5)
N2 C6 C5 118.0(5)
N2 C6 C7 112.4(5)
C5 C6 C7 129.6(5)
C8 C7 C6 105.7(5)
C8 C7 Br1 121.2(5)
C6 C7 Br1 132.5(4)
C7 C8 C9 105.7(5)
C7 C8 Br2 120.2(5)
C9 C8 Br2 133.5(4)
C10 C9 N2 118.6(6)
C10 C9 C8 129.0(6)
N2 C9 C8 112.4(5)
C9 C10 C39 117.3(5)
C9 C10 C11 122.5(5)
C39 C10 C11 120.2(5)
N3 C11 C12 107.4(5)
N3 C11 C10 124.9(5)
C12 C11 C10 127.4(5)
C13 C12 N5 125.9(11)
C13 C12 C11 108.7(5)
N5 C12 C11 123.8(11)
C13 C12 Br3 123.4(5)
C11 C12 Br3 127.2(5)
C12 C13 C14 106.0(5)
C12 C13 N6 128.6(10)
C14 C13 N6 124.6(10)
C12 C13 Br4 125.9(5)
C14 C13 Br4 127.5(5)
N3 C14 C15 123.7(5)
N3 C14 C13 108.6(5)
C15 C14 C13 127.4(5)
C16 C15 C45 116.0(5)
C16 C15 C14 123.1(5)
C45 C15 C14 120.9(4)
N4 C16 C15 119.7(5)
N4 C16 C17 109.8(4)
C15 C16 C17 130.5(5)
C18 C17 C16 106.5(5)
C18 C17 Br5 122.7(4)
C16 C17 Br5 130.0(4)
C17 C18 C19 106.2(5)
C17 C18 Br6 120.6(4)
C19 C18 Br6 132.8(4)
N4 C19 C20 119.7(5)
N4 C19 C18 110.9(4)
C20 C19 C18 129.4(5)
C19 C20 C1 123.3(5)
C19 C20 C51 114.7(5)
C1 C20 C51 122.0(4)
C26 C21 C22 117.6(6)
C26 C21 C2 116.4(5)
C22 C21 C2 126.0(5)
C21 C22 C23 126.1(6)
C21 C22 H22A 116.9
C23 C22 H22A 116.9
C24 C23 C22 115.6(7)
C24 C23 H23A 122.2
C22 C23 H23A 122.2
C23 C24 C25 118.5(7)
C23 C24 H24A 120.8
C25 C24 H24A 120.8
C24 C25 C26 126.3(7)
C24 C25 H25A 116.9
C26 C25 H25A 116.9
C21 C26 C25 115.8(7)
C21 C26 H26A 122.1
C25 C26 H26A 122.1
C28 C27 C32 120.0
C28 C27 C3 116.5(3)
C32 C27 C3 123.5(3)
C29 C28 C27 120.0
C29 C28 H28A 120.0
C27 C28 H28A 120.0
C28 C29 C30 120.0
C28 C29 H29A 120.0
C30 C29 H29A 120.0
C29 C30 C31 120.0
C29 C30 H30A 120.0
C31 C30 H30A 120.0
C32 C31 C30 120.0
C32 C31 H31A 120.0
C30 C31 H31A 120.0
C31 C32 C27 120.0
C31 C32 H32A 120.0
C27 C32 H32A 120.0
C5 C33 C34 116.8(3)
C5 C33 C38 123.2(3)
C34 C33 C38 120.0
C35 C34 C33 120.0
C35 C34 H34A 120.0
C33 C34 H34A 120.0
C34 C35 C36 120.0
C34 C35 H35A 120.0
C36 C35 H35A 120.0
C35 C36 C37 120.0
C35 C36 H36A 120.0
C37 C36 H36A 120.0
C38 C37 C36 120.0
C38 C37 H37A 120.0
C36 C37 H37A 120.0
C37 C38 C33 120.0
C37 C38 H38A 120.0
C33 C38 H38A 120.0
C40 C39 C44 120.0
C40 C39 C10 123.9(4)
C44 C39 C10 116.1(4)
C41 C40 C39 120.0
C41 C40 H40A 120.0
C39 C40 H40A 120.0
C42 C41 C40 120.0
C42 C41 H41A 120.0
C40 C41 H41A 120.0
C41 C42 C43 120.0
C41 C42 H42A 120.0
C43 C42 H42A 120.0
C44 C43 C42 120.0
C44 C43 H43A 120.0
C42 C43 H43A 120.0
C43 C44 C39 120.0
C43 C44 H44A 120.0
C39 C44 H44A 120.0
C15 C45 C46 115.0(3)
C15 C45 C50 124.9(3)
C46 C45 C50 120.0
C45 C46 C47 120.0
C45 C46 H46A 120.0
C47 C46 H46A 120.0
C48 C47 C46 120.0
C48 C47 H47A 120.0
C46 C47 H47A 120.0
C49 C48 C47 120.0
C49 C48 H48A 120.0
C47 C48 H48A 120.0
C48 C49 C50 120.0
C48 C49 H49A 120.0
C50 C49 H49A 120.0
C49 C50 C45 120.0
C49 C50 H50A 120.0
C45 C50 H50A 120.0
C52 C51 C56 120.0
C52 C51 C20 125.1(3)
C56 C51 C20 114.6(3)
C53 C52 C51 120.0
C53 C52 H52A 120.0
C51 C52 H52A 120.0
C52 C53 C54 120.0
C52 C53 H53A 120.0
C54 C53 H53A 120.0
C55 C54 C53 120.0
C55 C54 H54A 120.0
C53 C54 H54A 120.0
C54 C55 C56 120.0
C54 C55 H55A 120.0
C56 C55 H55A 120.0
C55 C56 C51 120.0
C55 C56 H56A 120.0
C51 C56 H56A 120.0
C1S O1S H1S 109.5
O1S C1S H1S1 109.5
O1S C1S H1S2 109.5
H1S1 C1S H1S2 109.5
O1S C1S H1S3 109.5
H1S1 C1S H1S3 109.5
H1S2 C1S H1S3 109.5
C2S O2S H2S 109.5
O2S C2S H2S1 109.5
O2S C2S H2S2 109.5
H2S1 C2S H2S2 109.5
O2S C2S H2S3 109.5
H2S1 C2S H2S3 109.5
H2S2 C2S H2S3 109.5

loop_
_geom_bond_atom_site_label_1
_geom_bond_atom_site_label_2
_geom_bond_distance
Br1 C7 1.871(5)
Br2 C8 1.920(6)
Br3 C12 1.871(6)
Br4 C13 1.875(6)
N5 O12 1.203(15)
N5 O11 1.226(15)
N5 C12 1.391(14)
N6 O21 1.211(15)
N6 O22 1.241(15)
N6 C13 1.416(13)
Br5 C17 1.859(5)
Br6 C18 1.839(5)
N1 C4 1.351(7)
N1 C1 1.375(7)
N1 H1 0.8600
C1 C20 1.390(7)
C1 C2 1.428(7)
N2 C6 1.298(7)
N2 C9 1.338(7)
N2 H2N 0.8600
C2 C3 1.383(7)
C2 C21 1.514(8)
N3 C11 1.332(7)
N3 C14 1.360(7)
C3 C4 1.444(7)
C3 C27 1.502(6)
N4 C19 1.289(6)
N4 C16 1.321(6)
N4 H4 0.8600
C4 C5 1.411(8)
C5 C6 1.356(7)
C5 C33 1.390(6)
C6 C7 1.503(8)
C7 C8 1.268(7)
C8 C9 1.477(8)
C9 C10 1.314(7)
C10 C39 1.393(6)
C10 C11 1.440(8)
C11 C12 1.424(8)
C12 C13 1.348(8)
C13 C14 1.416(8)
C14 C15 1.404(8)
C15 C16 1.323(7)
C15 C45 1.389(6)
C16 C17 1.440(8)
C17 C18 1.279(7)
C18 C19 1.441(7)
C19 C20 1.338(7)
C20 C51 1.419(6)
C21 C26 1.279(8)
C21 C22 1.425(8)
C22 C23 1.427(10)
C22 H22A 0.9300
C23 C24 1.277(11)
C23 H23A 0.9300
C24 C25 1.403(11)
C24 H24A 0.9300
C25 C26 1.431(10)
C25 H25A 0.9300
C26 H26A 0.9300
C27 C28 1.3900
C27 C32 1.3900
C28 C29 1.3900
C28 H28A 0.9300
C29 C30 1.3900
C29 H29A 0.9300
C30 C31 1.3900
C30 H30A 0.9300
C31 C32 1.3900
C31 H31A 0.9300
C32 H32A 0.9300
C33 C34 1.3900
C33 C38 1.3900
C34 C35 1.3900
C34 H34A 0.9300
C35 C36 1.3900
C35 H35A 0.9300
C36 C37 1.3900
C36 H36A 0.9300
C37 C38 1.3900
C37 H37A 0.9300
C38 H38A 0.9300
C39 C40 1.3900
C39 C44 1.3900
C40 C41 1.3900
C40 H40A 0.9300
C41 C42 1.3900
C41 H41A 0.9300
C42 C43 1.3900
C42 H42A 0.9300
C43 C44 1.3900
C43 H43A 0.9300
C44 H44A 0.9300
C45 C46 1.3900
C45 C50 1.3900
C46 C47 1.3900
C46 H46A 0.9300
C47 C48 1.3900
C47 H47A 0.9300
C48 C49 1.3900
C48 H48A 0.9300
C49 C50 1.3900
C49 H49A 0.9300
C50 H50A 0.9300
C51 C52 1.3900
C51 C56 1.3900
C52 C53 1.3900
C52 H52A 0.9300
C53 C54 1.3900
C53 H53A 0.9300
C54 C55 1.3900
C54 H54A 0.9300
C55 C56 1.3900
C55 H55A 0.9300
C56 H56A 0.9300
O1S C1S 1.350(8)
O1S H1S 0.8200
C1S H1S1 0.9600
C1S H1S2 0.9600
C1S H1S3 0.9600
O2S C2S 1.475(8)
O2S H2S 0.8200
C2S H2S1 0.9600
C2S H2S2 0.9600
C2S H2S3 0.9600

loop_
_geom_hbond_atom_site_label_D
_geom_hbond_atom_site_label_H
_geom_hbond_atom_site_label_A
_geom_hbond_distance_DH
_geom_hbond_distance_HA
_geom_hbond_distance_DA
_geom_hbond_angle_DHA
_geom_hbond_publ_flag
N1 H1 O2S 0.86 1.94 2.798(6) 172.8 yes
N2 H2N^b O1S 0.86 2.12 2.973(7) 168.7 yes
N4 H4^a O1S 0.86 2.07 2.913(6) 167.8 yes
O1S H1S N3 0.82 2.21 3.027(7) 175.6 yes

loop_
_geom_torsion_atom_site_label_1
_geom_torsion_atom_site_label_2
_geom_torsion_atom_site_label_3
_geom_torsion_atom_site_label_4
_geom_torsion
C4 N1 C1 C20 -178.8(5)
C4 N1 C1 C2 0.7(6)
N1 C1 C2 C3 0.4(5)
C20 C1 C2 C3 179.9(5)
N1 C1 C2 C21 169.8(5)
C20 C1 C2 C21 -10.7(8)
C1 C2 C3 C4 -1.3(6)
C21 C2 C3 C4 -171.0(4)
C1 C2 C3 C27 162.4(4)
C21 C2 C3 C27 -7.3(8)
C1 N1 C4 C5 176.4(5)
C1 N1 C4 C3 -1.5(6)
C2 C3 C4 N1 1.7(6)
C27 C3 C4 N1 -161.8(4)
C2 C3 C4 C5 -176.0(5)
C27 C3 C4 C5 20.5(8)
N1 C4 C5 C6 30.6(9)
C3 C4 C5 C6 -152.1(6)
N1 C4 C5 C33 -152.8(5)
C3 C4 C5 C33 24.5(9)
C9 N2 C6 C5 177.1(5)
C9 N2 C6 C7 -1.8(6)
C33 C5 C6 N2 -149.7(5)
C4 C5 C6 N2 27.1(9)
C33 C5 C6 C7 29.0(9)
C4 C5 C6 C7 -154.2(6)
N2 C6 C7 C8 0.5(7)
C5 C6 C7 C8 -178.3(6)
N2 C6 C7 Br1 -170.2(4)
C5 C6 C7 Br1 11.0(10)
C6 C7 C8 C9 0.9(6)
Br1 C7 C8 C9 173.0(4)
C6 C7 C8 Br2 -171.5(4)
Br1 C7 C8 Br2 0.6(7)
C6 N2 C9 C10 -177.6(6)
C6 N2 C9 C8 2.4(7)
C7 C8 C9 C10 177.8(6)
Br2 C8 C9 C10 -11.3(10)
C7 C8 C9 N2 -2.2(7)
Br2 C8 C9 N2 168.7(5)
N2 C9 C10 C39 158.7(5)
C8 C9 C10 C39 -21.2(10)
N2 C9 C10 C11 -21.3(9)
C8 C9 C10 C11 158.7(6)
C14 N3 C11 C12 0.4(7)
C14 N3 C11 C10 -173.7(6)
C9 C10 C11 N3 -37.8(10)
C39 C10 C11 N3 142.1(6)
C9 C10 C11 C12 149.3(7)
C39 C10 C11 C12 -30.7(10)
O12 N5 C12 C13 -64(3)
O11 N5 C12 C13 113(2)
O12 N5 C12 C11 132.4(18)
O11 N5 C12 C11 -51(3)
N3 C11 C12 C13 0.7(8)
C10 C11 C12 C13 174.6(6)
N3 C11 C12 N5 166.9(12)
C10 C11 C12 N5 -19.3(15)
N3 C11 C12 Br3 171.1(5)
C10 C11 C12 Br3 -15.1(10)
N5 C12 C13 C14 -167.2(11)
C11 C12 C13 C14 -1.5(8)
Br3 C12 C13 C14 -172.2(5)
C11 C12 C13 N6 168.5(12)
Br3 C12 C13 N6 -2.3(15)
N5 C12 C13 Br4 4.5(14)
C11 C12 C13 Br4 170.3(5)
O21 N6 C13 C12 51(3)
O22 N6 C13 C12 -118(2)
O21 N6 C13 C14 -140.9(16)
O22 N6 C13 C14 50(3)
C11 N3 C14 C15 172.8(5)
C11 N3 C14 C13 -1.3(7)
C12 C13 C14 N3 1.7(7)
N6 C13 C14 N3 -168.7(12)
Br4 C13 C14 N3 -169.9(5)
C12 C13 C14 C15 -172.1(6)
N6 C13 C14 C15 17.5(15)
Br4 C13 C14 C15 16.3(10)
N3 C14 C15 C16 34.2(9)
C13 C14 C15 C16 -152.9(6)
N3 C14 C15 C45 -147.4(5)
C13 C14 C15 C45 25.5(9)
C19 N4 C16 C15 173.2(5)
C19 N4 C16 C17 -3.4(6)
C45 C15 C16 N4 -151.0(5)
C14 C15 C16 N4 27.5(9)
C45 C15 C16 C17 24.8(9)
C14 C15 C16 C17 -156.7(6)
N4 C16 C17 C18 3.7(7)
C15 C16 C17 C18 -172.5(6)
N4 C16 C17 Br5 -166.0(4)
C15 C16 C17 Br5 17.9(10)
C16 C17 C18 C19 -2.3(7)
Br5 C17 C18 C19 168.3(4)
C16 C17 C18 Br6 -175.9(4)
Br5 C17 C18 Br6 -5.4(8)
C16 N4 C19 C20 -177.0(5)
C16 N4 C19 C18 2.0(6)
C17 C18 C19 N4 0.3(7)
Br6 C18 C19 N4 172.9(5)
C17 C18 C19 C20 179.2(6)
Br6 C18 C19 C20 -8.3(10)
N4 C19 C20 C1 -27.5(8)
C18 C19 C20 C1 153.7(6)
N4 C19 C20 C51 151.7(5)
C18 C19 C20 C51 -27.1(8)
N1 C1 C20 C19 -28.4(8)
C2 C1 C20 C19 152.2(5)
N1 C1 C20 C51 152.5(5)
C2 C1 C20 C51 -26.9(8)
C3 C2 C21 C26 -84.8(7)
C1 C2 C21 C26 107.7(7)
C3 C2 C21 C22 95.5(7)
C1 C2 C21 C22 -72.0(8)
C26 C21 C22 C23 1.1(11)
C2 C21 C22 C23 -179.2(6)
C21 C22 C23 C24 0.5(12)
C22 C23 C24 C25 -2.0(12)
C23 C24 C25 C26 2.3(15)
C22 C21 C26 C25 -0.9(10)
C2 C21 C26 C25 179.4(6)
C24 C25 C26 C21 -0.7(13)
C2 C3 C27 C28 87.1(5)
C4 C3 C27 C28 -111.6(5)
C2 C3 C27 C32 -92.6(5)
C4 C3 C27 C32 68.7(6)
C32 C27 C28 C29 0.0
C3 C27 C28 C29 -179.7(4)
C27 C28 C29 C30 0.0
C28 C29 C30 C31 0.0
C29 C30 C31 C32 0.0
C30 C31 C32 C27 0.0
C28 C27 C32 C31 0.0
C3 C27 C32 C31 179.7(4)
C6 C5 C33 C34 -122.5(5)
C4 C5 C33 C34 60.6(6)
C6 C5 C33 C38 60.2(6)
C4 C5 C33 C38 -116.7(5)
C5 C33 C34 C35 -177.4(4)
C38 C33 C34 C35 0.0
C33 C34 C35 C36 0.0
C34 C35 C36 C37 0.0
C35 C36 C37 C38 0.0
C36 C37 C38 C33 0.0
C5 C33 C38 C37 177.2(5)
C34 C33 C38 C37 0.0
C9 C10 C39 C40 -58.0(7)
C11 C10 C39 C40 122.0(5)
C9 C10 C39 C44 120.5(5)
C11 C10 C39 C44 -59.4(7)
C44 C39 C40 C41 0.0
C10 C39 C40 C41 178.5(5)
C39 C40 C41 C42 0.0
C40 C41 C42 C43 0.0
C41 C42 C43 C44 0.0
C42 C43 C44 C39 0.0
C40 C39 C44 C43 0.0
C10 C39 C44 C43 -178.6(5)
C16 C15 C45 C46 -124.8(5)
C14 C15 C45 C46 56.7(6)
C16 C15 C45 C50 51.5(7)
C14 C15 C45 C50 -127.0(5)
C15 C45 C46 C47 176.5(4)
C50 C45 C46 C47 0.0
C45 C46 C47 C48 0.0
C46 C47 C48 C49 0.0
C47 C48 C49 C50 0.0
C48 C49 C50 C45 0.0
C15 C45 C50 C49 -176.1(5)
C46 C45 C50 C49 0.0
C19 C20 C51 C52 -59.8(6)
C1 C20 C51 C52 119.3(5)
C19 C20 C51 C56 113.9(4)
C1 C20 C51 C56 -66.9(6)
C56 C51 C52 C53 0.0
C20 C51 C52 C53 173.5(4)
C51 C52 C53 C54 0.0
C52 C53 C54 C55 0.0
C53 C54 C55 C56 0.0
C54 C55 C56 C51 0.0
C52 C51 C56 C55 0.0
C20 C51 C56 C55 -174.1(4)
